data_4515492
loop_
_publ_author_name
'Zhang, Guoqi'
'Wu, Jing'
'Zeng, Haisu'
'Neary, Michelle C.'
'Devany, Matthew'
'Zheng, Shengping'
'Dub, Pavel A.'

_publ_section_title
;
 Dearomatization and Functionalization of Terpyridine Ligands Leading to
 Unprecedented Zwitterionic Meisenheimer Aluminum Complexes and Their Use
 in Catalytic Hydroboration
;
_journal_issue 2
_journal_name_full 'ACS Catalysis'
_journal_page_first 874
_journal_paper_doi 10.1021/acscatal.8b04096
_journal_volume 9
_journal_year 2018
_chemical_formula_moiety 'C32 H41 Al N4, 0.5(C6 H6)'
_chemical_formula_sum 'C35 H44 Al N4'
_chemical_formula_weight 547.72
_space_group_crystal_system triclinic
_space_group_IT_number 2
_space_group_name_Hall '-P 1'
_space_group_name_H-M_alt 'P -1'
_atom_sites_solution_hydrogens geom
_audit_creation_method SHELXL-2014/7
_cell_angle_alpha 91.033(2)
_cell_angle_beta 97.953(2)
_cell_angle_gamma 107.345(2)
_cell_formula_units_Z 2
_cell_length_a 9.0364(3)
_cell_length_b 10.9957(4)
_cell_length_c 16.5417(6)
_cell_measurement_reflns_used 9898
_cell_measurement_temperature 130(2)
_cell_measurement_theta_max 30.08
_cell_measurement_theta_min 2.37
_cell_volume 1550.72(10)
_computing_cell_refinement 'Bruker SAINT'
_computing_data_collection 'Bruker APEX2'
_computing_data_reduction 'Bruker SAINT'
_computing_molecular_graphics 'Bruker SHELXTL'
_computing_publication_material 'Bruker SHELXTL'
_computing_structure_refinement 'SHELXL-2014/7 (Sheldrick, 2014)'
_computing_structure_solution 'SHELXS-97 (Sheldrick 2008)'
_diffrn_ambient_temperature 130(2)
_diffrn_measured_fraction_theta_full 0.999
_diffrn_measured_fraction_theta_max 0.996
_diffrn_measurement_device_type 'Bruker APEX-II CCD'
_diffrn_measurement_method '\f and \w scans'
_diffrn_radiation_type MoK\a
_diffrn_radiation_wavelength 0.71073
_diffrn_reflns_av_R_equivalents 0.0894
_diffrn_reflns_av_unetI/netI 0.0959
_diffrn_reflns_Laue_measured_fraction_full 0.999
_diffrn_reflns_Laue_measured_fraction_max 0.996
_diffrn_reflns_limit_h_max 11
_diffrn_reflns_limit_h_min -12
_diffrn_reflns_limit_k_max 15
_diffrn_reflns_limit_k_min -15
_diffrn_reflns_limit_l_max 23
_diffrn_reflns_limit_l_min -23
_diffrn_reflns_number 54378
_diffrn_reflns_point_group_measured_fraction_full 0.999
_diffrn_reflns_point_group_measured_fraction_max 0.996
_diffrn_reflns_theta_full 25.000
_diffrn_reflns_theta_max 30.477
_diffrn_reflns_theta_min 2.582
_exptl_absorpt_coefficient_mu 0.095
_exptl_absorpt_correction_T_max 0.7461
_exptl_absorpt_correction_T_min 0.7035
_exptl_absorpt_correction_type empirical
_exptl_absorpt_process_details sadabs
_exptl_crystal_colour green
_exptl_crystal_density_diffrn 1.173
_exptl_crystal_description plate
_exptl_crystal_F_000 590
_exptl_crystal_size_max 0.230
_exptl_crystal_size_mid 0.220
_exptl_crystal_size_min 0.050
_refine_diff_density_max 0.383
_refine_diff_density_min -0.323
_refine_diff_density_rms 0.060
_refine_ls_extinction_method none
_refine_ls_goodness_of_fit_ref 1.011
_refine_ls_hydrogen_treatment constr
_refine_ls_matrix_type full
_refine_ls_number_parameters 367
_refine_ls_number_reflns 9388
_refine_ls_number_restraints 0
_refine_ls_restrained_S_all 1.011
_refine_ls_R_factor_all 0.1333
_refine_ls_R_factor_gt 0.0585
_refine_ls_shift/su_max 0.000
_refine_ls_shift/su_mean 0.000
_refine_ls_structure_factor_coef Fsqd
_refine_ls_weighting_details 'w=1/[\s^2^(Fo^2^)+(0.0446P)^2^+0.6903P] where P=(Fo^2^+2Fc^2^)/3'
_refine_ls_weighting_scheme calc
_refine_ls_wR_factor_gt 0.1091
_refine_ls_wR_factor_ref 0.1342
_reflns_Friedel_coverage 0.000
_reflns_number_gt 5359
_reflns_number_total 9388
_reflns_threshold_expression 'I > 2\s(I)'
_cod_data_source_file cs8b04096_si_010.cif
_cod_data_source_block gz1185
_cod_database_code 4515492
_shelx_shelxl_version_number 2014/7
_shelx_space_group_comment
; 
The symmetry employed for this shelxl refinement is uniquely defined 
by the following loop, which should always be used as a source of 
symmetry information in preference to the above space-group names. 
They are only intended as comments. 
;
_shelx_estimated_absorpt_t_min 0.978
_shelx_estimated_absorpt_t_max 0.995

loop_
_space_group_symop_operation_xyz
'x, y, z'
'-x, -y, -z'

loop_
_atom_site_label
_atom_site_type_symbol
_atom_site_fract_x
_atom_site_fract_y
_atom_site_fract_z
_atom_site_U_iso_or_equiv
_atom_site_adp_type
_atom_site_occupancy
_atom_site_site_symmetry_order
_atom_site_calc_flag
_atom_site_refinement_flags_posn
_atom_site_refinement_flags_adp
Al1 Al 0.59632(6) 0.78273(5) 0.22404(3) 0.01635(13) Uani 1 1 d . .
N1 N 0.76192(17) 0.70318(13) 0.18624(9) 0.0169(3) Uani 1 1 d . .
N2 N 0.51773(16) 0.61017(13) 0.24991(9) 0.0157(3) Uani 1 1 d . .
N3 N 0.38891(17) 0.78022(13) 0.26895(9) 0.0169(3) Uani 1 1 d . .
N4 N 0.49415(19) 0.19371(15) 0.36458(10) 0.0250(4) Uani 1 1 d . .
C11 C 0.7409(2) 0.89918(17) 0.31469(11) 0.0217(4) Uani 1 1 d . .
H11A H 0.6736 0.9264 0.3490 0.026 Uiso 1 1 calc R U
H11B H 0.7930 0.8461 0.3486 0.026 Uiso 1 1 calc R U
C12 C 0.8702(2) 1.02013(17) 0.30081(12) 0.0237(4) Uani 1 1 d . .
H12A H 0.9396 0.9951 0.2659 0.028 Uiso 1 1 calc R U
C13 C 0.8019(3) 1.11550(19) 0.25592(14) 0.0349(5) Uani 1 1 d . .
H13A H 0.7505 1.0789 0.2010 0.052 Uiso 1 1 calc R U
H13B H 0.8864 1.1942 0.2515 0.052 Uiso 1 1 calc R U
H13C H 0.7251 1.1347 0.2863 0.052 Uiso 1 1 calc R U
C14 C 0.9707(2) 1.0820(2) 0.38170(13) 0.0338(5) Uani 1 1 d . .
H14A H 1.0525 1.1589 0.3711 0.051 Uiso 1 1 calc R U
H14B H 1.0195 1.0216 0.4082 0.051 Uiso 1 1 calc R U
H14C H 0.9045 1.1053 0.4176 0.051 Uiso 1 1 calc R U
C21 C 0.5308(2) 0.84318(17) 0.11593(11) 0.0222(4) Uani 1 1 d . .
H21A H 0.4983 0.9199 0.1258 0.027 Uiso 1 1 calc R U
H21B H 0.6234 0.8698 0.0873 0.027 Uiso 1 1 calc R U
C22 C 0.3973(2) 0.74688(18) 0.05871(12) 0.0245(4) Uani 1 1 d . .
H22A H 0.3091 0.7127 0.0907 0.029 Uiso 1 1 calc R U
C23 C 0.3343(3) 0.8078(2) -0.01525(13) 0.0407(6) Uani 1 1 d . .
H23A H 0.3010 0.8792 0.0035 0.061 Uiso 1 1 calc R U
H23B H 0.2446 0.7441 -0.0475 0.061 Uiso 1 1 calc R U
H23C H 0.4169 0.8393 -0.0492 0.061 Uiso 1 1 calc R U
C24 C 0.4465(3) 0.6338(2) 0.03019(13) 0.0339(5) Uani 1 1 d . .
H24A H 0.3599 0.5760 -0.0076 0.051 Uiso 1 1 calc R U
H24B H 0.4730 0.5880 0.0776 0.051 Uiso 1 1 calc R U
H24C H 0.5382 0.6648 0.0022 0.051 Uiso 1 1 calc R U
C31 C 0.2778(2) 0.22173(17) 0.22614(11) 0.0227(4) Uani 1 1 d . .
H31A H 0.3203 0.1492 0.2358 0.027 Uiso 1 1 calc R U
H31B H 0.1738 0.1980 0.2446 0.027 Uiso 1 1 calc R U
C32 C 0.2523(2) 0.23511(18) 0.13475(12) 0.0276(4) Uani 1 1 d . .
H32A H 0.3579 0.2652 0.1169 0.033 Uiso 1 1 calc R U
C33 C 0.1667(3) 0.3299(2) 0.10868(15) 0.0497(7) Uani 1 1 d . .
H33A H 0.2274 0.4148 0.1335 0.075 Uiso 1 1 calc R U
H33B H 0.0635 0.3042 0.1267 0.075 Uiso 1 1 calc R U
H33C H 0.1534 0.3321 0.0490 0.075 Uiso 1 1 calc R U
C34 C 0.1658(3) 0.1049(2) 0.09060(14) 0.0506(7) Uani 1 1 d . .
H34A H 0.1558 0.1132 0.0314 0.076 Uiso 1 1 calc R U
H34B H 0.0612 0.0730 0.1065 0.076 Uiso 1 1 calc R U
H34C H 0.2248 0.0449 0.1056 0.076 Uiso 1 1 calc R U
C41 C 0.8843(2) 0.76494(17) 0.14968(11) 0.0210(4) Uani 1 1 d . .
H41A H 0.9016 0.8530 0.1413 0.025 Uiso 1 1 calc R U
C42 C 0.9852(2) 0.70631(18) 0.12388(11) 0.0235(4) Uani 1 1 d . .
H42A H 1.0705 0.7525 0.0979 0.028 Uiso 1 1 calc R U
C43 C 0.9598(2) 0.57799(19) 0.13669(11) 0.0241(4) Uani 1 1 d . .
H43A H 1.0283 0.5350 0.1198 0.029 Uiso 1 1 calc R U
C44 C 0.8346(2) 0.51315(17) 0.17406(11) 0.0203(4) Uani 1 1 d . .
H44A H 0.8162 0.4252 0.1833 0.024 Uiso 1 1 calc R U
C45 C 0.7355(2) 0.57774(16) 0.19805(10) 0.0163(4) Uani 1 1 d . .
C51 C 0.5920(2) 0.52014(16) 0.23416(10) 0.0152(3) Uani 1 1 d . .
C52 C 0.5372(2) 0.39573(16) 0.24740(10) 0.0182(4) Uani 1 1 d . .
H52A H 0.5958 0.3412 0.2344 0.022 Uiso 1 1 calc R U
C53 C 0.3867(2) 0.33779(16) 0.28190(10) 0.0164(4) Uani 1 1 d . .
C54 C 0.3096(2) 0.44067(16) 0.29225(11) 0.0182(4) Uani 1 1 d . .
H54A H 0.2092 0.4171 0.3092 0.022 Uiso 1 1 calc R U
C55 C 0.3759(2) 0.56339(16) 0.27865(10) 0.0149(3) Uani 1 1 d . .
C61 C 0.3411(2) 0.88330(17) 0.28024(11) 0.0198(4) Uani 1 1 d . .
H61A H 0.4009 0.9633 0.2641 0.024 Uiso 1 1 calc R U
C62 C 0.2093(2) 0.87680(18) 0.31423(11) 0.0232(4) Uani 1 1 d . .
H62A H 0.1780 0.9510 0.3214 0.028 Uiso 1 1 calc R U
C63 C 0.1223(2) 0.75994(18) 0.33801(11) 0.0235(4) Uani 1 1 d . .
H63A H 0.0300 0.7530 0.3613 0.028 Uiso 1 1 calc R U
C64 C 0.1710(2) 0.65387(17) 0.32749(11) 0.0199(4) Uani 1 1 d . .
H64A H 0.1136 0.5734 0.3441 0.024 Uiso 1 1 calc R U
C65 C 0.3057(2) 0.66640(16) 0.29209(10) 0.0152(3) Uani 1 1 d . .
C71 C 0.4300(2) 0.28870(17) 0.36577(11) 0.0194(4) Uani 1 1 d . .
C72 C 0.4102(2) 0.34231(18) 0.43924(12) 0.0251(4) Uani 1 1 d . .
H72A H 0.3688 0.4123 0.4388 0.030 Uiso 1 1 calc R U
C73 C 0.4506(2) 0.29365(19) 0.51212(12) 0.0291(5) Uani 1 1 d . .
H73A H 0.4343 0.3272 0.5623 0.035 Uiso 1 1 calc R U
C74 C 0.5158(2) 0.19415(19) 0.51052(12) 0.0284(4) Uani 1 1 d . .
H74A H 0.5451 0.1579 0.5596 0.034 Uiso 1 1 calc R U
C75 C 0.5365(2) 0.14996(18) 0.43658(12) 0.0270(4) Uani 1 1 d . .
H75A H 0.5842 0.0838 0.4361 0.032 Uiso 1 1 calc R U
C81 C -0.0516(3) 0.6057(2) 0.50712(14) 0.0400(6) Uani 1 1 d . .
H81A H -0.0867 0.6784 0.5120 0.048 Uiso 1 1 calc R U
C82 C 0.0839(3) 0.6010(2) 0.55450(14) 0.0395(6) Uani 1 1 d . .
H82A H 0.1418 0.6705 0.5923 0.047 Uiso 1 1 calc R U
C83 C 0.1367(3) 0.4955(2) 0.54758(14) 0.0410(6) Uani 1 1 d . .
H83A H 0.2308 0.4928 0.5802 0.049 Uiso 1 1 calc R U

loop_
_atom_site_aniso_label
_atom_site_aniso_U_11
_atom_site_aniso_U_22
_atom_site_aniso_U_33
_atom_site_aniso_U_23
_atom_site_aniso_U_13
_atom_site_aniso_U_12
Al1 0.0189(3) 0.0112(3) 0.0206(3) 0.0024(2) 0.0062(2) 0.0054(2)
N1 0.0170(7) 0.0149(7) 0.0187(7) 0.0022(6) 0.0043(6) 0.0036(6)
N2 0.0177(7) 0.0117(7) 0.0211(8) 0.0033(6) 0.0085(6) 0.0071(6)
N3 0.0205(8) 0.0145(7) 0.0182(7) 0.0010(6) 0.0033(6) 0.0088(6)
N4 0.0334(9) 0.0205(8) 0.0246(8) 0.0055(7) 0.0067(7) 0.0122(7)
C11 0.0225(10) 0.0179(9) 0.0264(10) 0.0003(7) 0.0062(8) 0.0077(8)
C12 0.0198(9) 0.0197(10) 0.0318(11) -0.0042(8) 0.0082(8) 0.0046(8)
C13 0.0353(12) 0.0195(10) 0.0482(14) 0.0040(9) 0.0109(10) 0.0038(9)
C14 0.0274(11) 0.0302(11) 0.0389(12) -0.0118(9) 0.0081(9) 0.0010(9)
C21 0.0252(10) 0.0177(9) 0.0261(10) 0.0045(8) 0.0081(8) 0.0080(8)
C22 0.0245(10) 0.0260(10) 0.0256(10) 0.0042(8) 0.0054(8) 0.0107(8)
C23 0.0509(15) 0.0416(14) 0.0324(12) 0.0023(10) -0.0061(11) 0.0236(12)
C24 0.0441(13) 0.0296(12) 0.0290(11) -0.0042(9) -0.0022(10) 0.0165(10)
C31 0.0245(10) 0.0168(9) 0.0275(10) 0.0000(8) 0.0050(8) 0.0071(8)
C32 0.0323(11) 0.0241(10) 0.0246(10) 0.0024(8) 0.0055(9) 0.0050(9)
C33 0.0700(18) 0.0451(15) 0.0357(13) 0.0015(11) -0.0080(12) 0.0274(14)
C34 0.081(2) 0.0302(13) 0.0314(13) -0.0091(10) 0.0003(12) 0.0077(13)
C41 0.0215(9) 0.0175(9) 0.0230(9) 0.0034(7) 0.0060(8) 0.0032(8)
C42 0.0208(10) 0.0289(11) 0.0220(10) 0.0021(8) 0.0088(8) 0.0071(8)
C43 0.0202(10) 0.0292(11) 0.0268(10) -0.0003(8) 0.0063(8) 0.0126(8)
C44 0.0224(10) 0.0167(9) 0.0243(9) 0.0009(7) 0.0050(8) 0.0092(8)
C45 0.0175(9) 0.0158(9) 0.0154(8) 0.0006(7) 0.0014(7) 0.0050(7)
C51 0.0171(9) 0.0152(8) 0.0147(8) 0.0009(7) 0.0029(7) 0.0069(7)
C52 0.0214(9) 0.0153(9) 0.0214(9) 0.0018(7) 0.0065(7) 0.0096(7)
C53 0.0190(9) 0.0115(8) 0.0199(9) 0.0036(7) 0.0053(7) 0.0051(7)
C54 0.0174(9) 0.0170(9) 0.0228(9) 0.0034(7) 0.0075(7) 0.0072(7)
C55 0.0172(9) 0.0140(8) 0.0145(8) 0.0008(6) 0.0032(7) 0.0061(7)
C61 0.0236(10) 0.0152(9) 0.0231(9) 0.0033(7) 0.0036(8) 0.0094(8)
C62 0.0279(10) 0.0200(10) 0.0271(10) 0.0012(8) 0.0029(8) 0.0160(8)
C63 0.0211(10) 0.0290(11) 0.0252(10) 0.0026(8) 0.0063(8) 0.0136(8)
C64 0.0188(9) 0.0192(9) 0.0233(9) 0.0041(7) 0.0061(7) 0.0070(8)
C65 0.0177(9) 0.0134(8) 0.0146(8) 0.0005(6) 0.0015(7) 0.0055(7)
C71 0.0187(9) 0.0154(9) 0.0248(10) 0.0057(7) 0.0062(7) 0.0046(7)
C72 0.0280(11) 0.0202(10) 0.0287(10) 0.0023(8) 0.0056(8) 0.0090(8)
C73 0.0346(12) 0.0305(11) 0.0214(10) -0.0016(8) 0.0046(9) 0.0089(9)
C74 0.0315(11) 0.0262(11) 0.0254(10) 0.0075(8) -0.0005(8) 0.0074(9)
C75 0.0311(11) 0.0215(10) 0.0308(11) 0.0062(8) 0.0036(9) 0.0118(9)
C81 0.0412(14) 0.0289(12) 0.0500(14) -0.0035(10) 0.0242(12) 0.0034(10)
C82 0.0415(14) 0.0265(12) 0.0428(13) -0.0114(10) 0.0204(11) -0.0066(10)
C83 0.0344(13) 0.0391(13) 0.0460(14) -0.0044(11) 0.0171(11) 0.0013(11)

loop_
_atom_type_symbol
_atom_type_description
_atom_type_scat_dispersion_real
_atom_type_scat_dispersion_imag
_atom_type_scat_source
C C 0.0033 0.0016 'International Tables Vol C Tables 4.2.6.8 and 6.1.1.4'
H H 0.0000 0.0000 'International Tables Vol C Tables 4.2.6.8 and 6.1.1.4'
N N 0.0061 0.0033 'International Tables Vol C Tables 4.2.6.8 and 6.1.1.4'
Al Al 0.0645 0.0514 'International Tables Vol C Tables 4.2.6.8 and 6.1.1.4'

loop_
_geom_angle_atom_site_label_1
_geom_angle_atom_site_label_2
_geom_angle_atom_site_label_3
_geom_angle
_geom_angle_site_symmetry_1
_geom_angle_site_symmetry_3
N2 Al1 C21 122.06(7) . .
N2 Al1 C11 114.90(7) . .
C21 Al1 C11 122.99(8) . .
N2 Al1 N1 78.04(6) . .
C21 Al1 N1 96.88(7) . .
C11 Al1 N1 96.75(7) . .
N2 Al1 N3 77.77(6) . .
C21 Al1 N3 93.88(7) . .
C11 Al1 N3 95.53(7) . .
N1 Al1 N3 155.69(6) . .
C41 N1 C45 119.16(15) . .
C41 N1 Al1 125.62(12) . .
C45 N1 Al1 115.16(11) . .
C55 N2 C51 115.68(14) . .
C55 N2 Al1 122.17(11) . .
C51 N2 Al1 121.90(11) . .
C61 N3 C65 119.43(15) . .
C61 N3 Al1 125.01(12) . .
C65 N3 Al1 115.43(11) . .
C71 N4 C75 117.56(16) . .
C12 C11 Al1 123.54(13) . .
C12 C11 H11A 106.4 . .
Al1 C11 H11A 106.4 . .
C12 C11 H11B 106.4 . .
Al1 C11 H11B 106.4 . .
H11A C11 H11B 106.5 . .
C13 C12 C14 110.29(17) . .
C13 C12 C11 111.29(16) . .
C14 C12 C11 111.16(16) . .
C13 C12 H12A 108.0 . .
C14 C12 H12A 108.0 . .
C11 C12 H12A 108.0 . .
C12 C13 H13A 109.5 . .
C12 C13 H13B 109.5 . .
H13A C13 H13B 109.5 . .
C12 C13 H13C 109.5 . .
H13A C13 H13C 109.5 . .
H13B C13 H13C 109.5 . .
C12 C14 H14A 109.5 . .
C12 C14 H14B 109.5 . .
H14A C14 H14B 109.5 . .
C12 C14 H14C 109.5 . .
H14A C14 H14C 109.5 . .
H14B C14 H14C 109.5 . .
C22 C21 Al1 116.30(12) . .
C22 C21 H21A 108.2 . .
Al1 C21 H21A 108.2 . .
C22 C21 H21B 108.2 . .
Al1 C21 H21B 108.2 . .
H21A C21 H21B 107.4 . .
C24 C22 C23 109.87(16) . .
C24 C22 C21 111.74(16) . .
C23 C22 C21 112.70(16) . .
C24 C22 H22A 107.4 . .
C23 C22 H22A 107.4 . .
C21 C22 H22A 107.4 . .
C22 C23 H23A 109.5 . .
C22 C23 H23B 109.5 . .
H23A C23 H23B 109.5 . .
C22 C23 H23C 109.5 . .
H23A C23 H23C 109.5 . .
H23B C23 H23C 109.5 . .
C22 C24 H24A 109.5 . .
C22 C24 H24B 109.5 . .
H24A C24 H24B 109.5 . .
C22 C24 H24C 109.5 . .
H24A C24 H24C 109.5 . .
H24B C24 H24C 109.5 . .
C32 C31 C53 118.52(15) . .
C32 C31 H31A 107.7 . .
C53 C31 H31A 107.7 . .
C32 C31 H31B 107.7 . .
C53 C31 H31B 107.7 . .
H31A C31 H31B 107.1 . .
C33 C32 C31 114.39(17) . .
C33 C32 C34 109.85(19) . .
C31 C32 C34 109.86(17) . .
C33 C32 H32A 107.5 . .
C31 C32 H32A 107.5 . .
C34 C32 H32A 107.5 . .
C32 C33 H33A 109.5 . .
C32 C33 H33B 109.5 . .
H33A C33 H33B 109.5 . .
C32 C33 H33C 109.5 . .
H33A C33 H33C 109.5 . .
H33B C33 H33C 109.5 . .
C32 C34 H34A 109.5 . .
C32 C34 H34B 109.5 . .
H34A C34 H34B 109.5 . .
C32 C34 H34C 109.5 . .
H34A C34 H34C 109.5 . .
H34B C34 H34C 109.5 . .
N1 C41 C42 122.80(17) . .
N1 C41 H41A 118.6 . .
C42 C41 H41A 118.6 . .
C41 C42 C43 118.31(17) . .
C41 C42 H42A 120.8 . .
C43 C42 H42A 120.8 . .
C44 C43 C42 119.62(17) . .
C44 C43 H43A 120.2 . .
C42 C43 H43A 120.2 . .
C43 C44 C45 119.30(17) . .
C43 C44 H44A 120.4 . .
C45 C44 H44A 120.4 . .
N1 C45 C44 120.81(16) . .
N1 C45 C51 113.46(15) . .
C44 C45 C51 125.68(16) . .
C52 C51 N2 124.29(15) . .
C52 C51 C45 124.25(15) . .
N2 C51 C45 111.42(14) . .
C51 C52 C53 123.40(15) . .
C51 C52 H52A 118.3 . .
C53 C52 H52A 118.3 . .
C54 C53 C52 108.52(14) . .
C54 C53 C71 109.87(14) . .
C52 C53 C71 107.75(14) . .
C54 C53 C31 112.33(15) . .
C52 C53 C31 110.64(14) . .
C71 C53 C31 107.63(14) . .
C55 C54 C53 123.31(15) . .
C55 C54 H54A 118.3 . .
C53 C54 H54A 118.3 . .
C54 C55 N2 124.59(15) . .
C54 C55 C65 124.11(15) . .
N2 C55 C65 111.30(14) . .
N3 C61 C62 122.27(17) . .
N3 C61 H61A 118.9 . .
C62 C61 H61A 118.9 . .
C61 C62 C63 118.82(17) . .
C61 C62 H62A 120.6 . .
C63 C62 H62A 120.6 . .
C64 C63 C62 119.41(17) . .
C64 C63 H63A 120.3 . .
C62 C63 H63A 120.3 . .
C63 C64 C65 119.09(17) . .
C63 C64 H64A 120.5 . .
C65 C64 H64A 120.5 . .
N3 C65 C64 120.97(15) . .
N3 C65 C55 113.17(14) . .
C64 C65 C55 125.82(15) . .
N4 C71 C72 121.46(17) . .
N4 C71 C53 115.72(15) . .
C72 C71 C53 122.77(16) . .
C73 C72 C71 119.93(18) . .
C73 C72 H72A 120.0 . .
C71 C72 H72A 120.0 . .
C72 C73 C74 118.35(18) . .
C72 C73 H73A 120.8 . .
C74 C73 H73A 120.8 . .
C75 C74 C73 118.21(18) . .
C75 C74 H74A 120.9 . .
C73 C74 H74A 120.9 . .
N4 C75 C74 124.41(18) . .
N4 C75 H75A 117.8 . .
C74 C75 H75A 117.8 . .
C82 C81 C83 120.0(2) . 2_566
C82 C81 H81A 120.0 . .
C83 C81 H81A 120.0 2_566 .
C81 C82 C83 120.5(2) . .
C81 C82 H82A 119.7 . .
C83 C82 H82A 119.7 . .
C81 C83 C82 119.5(2) 2_566 .
C81 C83 H83A 120.2 2_566 .
C82 C83 H83A 120.2 . .

loop_
_geom_bond_atom_site_label_1
_geom_bond_atom_site_label_2
_geom_bond_distance
_geom_bond_site_symmetry_2
Al1 N2 1.8967(15) .
Al1 C21 1.9937(19) .
Al1 C11 1.9964(19) .
Al1 N1 2.1012(15) .
Al1 N3 2.1026(15) .
N1 C41 1.342(2) .
N1 C45 1.350(2) .
N2 C55 1.385(2) .
N2 C51 1.390(2) .
N3 C61 1.346(2) .
N3 C65 1.347(2) .
N4 C71 1.338(2) .
N4 C75 1.342(2) .
C11 C12 1.531(3) .
C11 H11A 0.9900 .
C11 H11B 0.9900 .
C12 C13 1.522(3) .
C12 C14 1.530(3) .
C12 H12A 1.0000 .
C13 H13A 0.9800 .
C13 H13B 0.9800 .
C13 H13C 0.9800 .
C14 H14A 0.9800 .
C14 H14B 0.9800 .
C14 H14C 0.9800 .
C21 C22 1.536(3) .
C21 H21A 0.9900 .
C21 H21B 0.9900 .
C22 C24 1.528(3) .
C22 C23 1.528(3) .
C22 H22A 1.0000 .
C23 H23A 0.9800 .
C23 H23B 0.9800 .
C23 H23C 0.9800 .
C24 H24A 0.9800 .
C24 H24B 0.9800 .
C24 H24C 0.9800 .
C31 C32 1.514(3) .
C31 C53 1.551(2) .
C31 H31A 0.9900 .
C31 H31B 0.9900 .
C32 C33 1.508(3) .
C32 C34 1.527(3) .
C32 H32A 1.0000 .
C33 H33A 0.9800 .
C33 H33B 0.9800 .
C33 H33C 0.9800 .
C34 H34A 0.9800 .
C34 H34B 0.9800 .
C34 H34C 0.9800 .
C41 C42 1.371(2) .
C41 H41A 0.9500 .
C42 C43 1.386(3) .
C42 H42A 0.9500 .
C43 C44 1.378(3) .
C43 H43A 0.9500 .
C44 C45 1.390(2) .
C44 H44A 0.9500 .
C45 C51 1.476(2) .
C51 C52 1.342(2) .
C52 C53 1.514(2) .
C52 H52A 0.9500 .
C53 C54 1.513(2) .
C53 C71 1.540(2) .
C54 C55 1.340(2) .
C54 H54A 0.9500 .
C55 C65 1.481(2) .
C61 C62 1.370(3) .
C61 H61A 0.9500 .
C62 C63 1.388(3) .
C62 H62A 0.9500 .
C63 C64 1.380(2) .
C63 H63A 0.9500 .
C64 C65 1.394(2) .
C64 H64A 0.9500 .
C71 C72 1.398(3) .
C72 C73 1.375(3) .
C72 H72A 0.9500 .
C73 C74 1.390(3) .
C73 H73A 0.9500 .
C74 C75 1.365(3) .
C74 H74A 0.9500 .
C75 H75A 0.9500 .
C81 C82 1.374(3) .
C81 C83 1.381(3) 2_566
C81 H81A 0.9500 .
C82 C83 1.389(3) .
C82 H82A 0.9500 .
C83 C81 1.381(3) 2_566
C83 H83A 0.9500 .

loop_
_geom_torsion_atom_site_label_1
_geom_torsion_atom_site_label_2
_geom_torsion_atom_site_label_3
_geom_torsion_atom_site_label_4
_geom_torsion
_geom_torsion_site_symmetry_1
_geom_torsion_site_symmetry_4
C21 Al1 N2 C55 -83.92(15) . .
C11 Al1 N2 C55 93.44(14) . .
N1 Al1 N2 C55 -174.60(14) . .
N3 Al1 N2 C55 2.98(13) . .
C21 Al1 N2 C51 90.11(15) . .
C11 Al1 N2 C51 -92.53(14) . .
N1 Al1 N2 C51 -0.57(13) . .
N3 Al1 N2 C51 177.01(14) . .
Al1 C11 C12 C13 62.0(2) . .
Al1 C11 C12 C14 -174.64(13) . .
Al1 C21 C22 C24 -66.37(19) . .
Al1 C21 C22 C23 169.34(14) . .
C53 C31 C32 C33 -65.7(2) . .
C53 C31 C32 C34 170.23(18) . .
C45 N1 C41 C42 -0.4(3) . .
Al1 N1 C41 C42 -177.66(13) . .
N1 C41 C42 C43 -0.4(3) . .
C41 C42 C43 C44 0.4(3) . .
C42 C43 C44 C45 0.2(3) . .
C41 N1 C45 C44 1.1(2) . .
Al1 N1 C45 C44 178.62(13) . .
C41 N1 C45 C51 -176.44(15) . .
Al1 N1 C45 C51 1.13(18) . .
C43 C44 C45 N1 -1.0(3) . .
C43 C44 C45 C51 176.19(17) . .
C55 N2 C51 C52 -2.1(2) . .
Al1 N2 C51 C52 -176.47(14) . .
C55 N2 C51 C45 175.70(14) . .
Al1 N2 C51 C45 1.31(19) . .
N1 C45 C51 C52 176.27(16) . .
C44 C45 C51 C52 -1.1(3) . .
N1 C45 C51 N2 -1.5(2) . .
C44 C45 C51 N2 -178.86(16) . .
N2 C51 C52 C53 -0.4(3) . .
C45 C51 C52 C53 -177.87(16) . .
C51 C52 C53 C54 3.7(2) . .
C51 C52 C53 C71 -115.24(18) . .
C51 C52 C53 C31 127.35(18) . .
C32 C31 C53 C54 75.0(2) . .
C32 C31 C53 C52 -46.5(2) . .
C32 C31 C53 C71 -163.95(16) . .
C52 C53 C54 C55 -5.1(2) . .
C71 C53 C54 C55 112.49(19) . .
C31 C53 C54 C55 -127.74(18) . .
C53 C54 C55 N2 3.3(3) . .
C53 C54 C55 C65 -177.05(16) . .
C51 N2 C55 C54 0.6(2) . .
Al1 N2 C55 C54 174.97(14) . .
C51 N2 C55 C65 -179.07(14) . .
Al1 N2 C55 C65 -4.69(19) . .
C65 N3 C61 C62 -0.4(3) . .
Al1 N3 C61 C62 -176.09(14) . .
N3 C61 C62 C63 0.2(3) . .
C61 C62 C63 C64 0.5(3) . .
C62 C63 C64 C65 -0.9(3) . .
C61 N3 C65 C64 0.0(2) . .
Al1 N3 C65 C64 176.10(13) . .
C61 N3 C65 C55 -177.85(15) . .
Al1 N3 C65 C55 -1.77(18) . .
C63 C64 C65 N3 0.6(3) . .
C63 C64 C65 C55 178.21(17) . .
C54 C55 C65 N3 -175.80(16) . .
N2 C55 C65 N3 3.9(2) . .
C54 C55 C65 C64 6.5(3) . .
N2 C55 C65 C64 -173.87(16) . .
C75 N4 C71 C72 1.1(3) . .
C75 N4 C71 C53 178.68(16) . .
C54 C53 C71 N4 177.63(15) . .
C52 C53 C71 N4 -64.31(19) . .
C31 C53 C71 N4 55.0(2) . .
C54 C53 C71 C72 -4.8(2) . .
C52 C53 C71 C72 113.23(18) . .
C31 C53 C71 C72 -127.42(18) . .
N4 C71 C72 C73 -2.9(3) . .
C53 C71 C72 C73 179.72(17) . .
C71 C72 C73 C74 2.2(3) . .
C72 C73 C74 C75 0.1(3) . .
C71 N4 C75 C74 1.3(3) . .
C73 C74 C75 N4 -1.9(3) . .
C83 C81 C82 C83 0.4(4) 2_566 .
C81 C82 C83 C81 -0.3(4) . 2_566
